data_1568274
loop_
_publ_author_name
'Maeda, Takeshi'
'Oka, Taishi'
'Sakamaki, Daisuke'
'Fujiwara, Hideki'
'Suzuki, Naoya'
'Yagi, Shigeyuki'
'Konishi, Tatsuki'
'Kamada, Kenji'

_publ_section_title
;
 Unveiling a new aspect of oxocarbons: open-shell character of 4- and
 5-membered oxocarbon derivatives showing near-infrared absorption.
;
_journal_issue 8
_journal_name_full 'Chemical science'
_journal_page_first 1978
_journal_page_last 1985
_journal_paper_doi 10.1039/d2sc06612b
_journal_volume 14
_journal_year 2023
_chemical_formula_moiety 'C34 H43 Cl3 O3 S2'
_chemical_formula_sum 'C34 H43 Cl3 O3 S2'
_chemical_formula_weight 670.19
_chemical_name_systematic CR1b
_space_group_crystal_system triclinic
_space_group_IT_number 2
_space_group_name_Hall '-P 1'
_space_group_name_H-M_alt 'P -1'
_atom_sites_solution_hydrogens geom
_atom_sites_solution_primary direct
_atom_sites_solution_secondary difmap
_audit_update_record
;
2022-08-04 deposited with the CCDC.	2023-01-16 downloaded from the CCDC.
;
_cell_angle_alpha 100.894(7)
_cell_angle_beta 93.914(7)
_cell_angle_gamma 104.037(7)
_cell_formula_units_Z 2
_cell_length_a 10.8829(10)
_cell_length_b 11.8981(11)
_cell_length_c 14.5843(12)
_cell_measurement_reflns_used 8644
_cell_measurement_temperature 293
_cell_measurement_theta_max 27.47
_cell_measurement_theta_min 3.02
_cell_volume 1786.1(3)
_computing_cell_refinement 'RAPID AUTO'
_computing_data_collection 'RAPID AUTO (Rigaku, ????)'
_computing_data_reduction 'RAPID AUTO'
_computing_molecular_graphics 'CrystalStructure 4.3'
_computing_publication_material 'CrystalStructure 4.3 (Rigaku, 2018)'
_computing_structure_refinement 'CRYSTALS (Carruthers, et al., 1999)'
_computing_structure_solution 'SIR92 (Altomare, et al., 1994)'
_diffrn_ambient_temperature 293
_diffrn_detector_area_resol_mean 10.000
_diffrn_measured_fraction_theta_full 0.990
_diffrn_measured_fraction_theta_max 0.990
_diffrn_measurement_device_type 'Rigaku R-AXIS RAPID'
_diffrn_measurement_method \w
_diffrn_radiation_type 'Mo K\a'
_diffrn_radiation_wavelength 0.71075
_diffrn_reflns_av_R_equivalents 0.0626
_diffrn_reflns_limit_h_max 14
_diffrn_reflns_limit_h_min -14
_diffrn_reflns_limit_k_max 15
_diffrn_reflns_limit_k_min -15
_diffrn_reflns_limit_l_max 18
_diffrn_reflns_limit_l_min -18
_diffrn_reflns_number 17414
_diffrn_reflns_theta_full 27.48
_diffrn_reflns_theta_max 27.48
_diffrn_reflns_theta_min 3.026
_diffrn_standards_number 0
_exptl_absorpt_coefficient_mu 0.404
_exptl_absorpt_correction_T_max 0.941
_exptl_absorpt_correction_T_min 0.669
_exptl_absorpt_correction_type multi-scan
_exptl_absorpt_process_details 'ABSCOR (Rigaku, 1995)'
_exptl_crystal_colour black
_exptl_crystal_density_diffrn 1.246
_exptl_crystal_density_method 'not measured'
_exptl_crystal_description block
_exptl_crystal_F_000 708.00
_exptl_crystal_size_max 0.400
_exptl_crystal_size_mid 0.200
_exptl_crystal_size_min 0.150
_refine_diff_density_max 0.618
_refine_diff_density_min -0.568
_refine_ls_extinction_method none
_refine_ls_goodness_of_fit_ref 1.151
_refine_ls_hydrogen_treatment constr
_refine_ls_number_parameters 422
_refine_ls_number_reflns 3918
_refine_ls_R_factor_gt 0.0897
_refine_ls_shift/su_max 0.000
_refine_ls_structure_factor_coef F
_refine_ls_weighting_details
;
    Chebychev polynomial with 3 parameters (Carruthers & Watkin, 1979)
    7.9339    0.8157    5.8243
;
_refine_ls_weighting_scheme calc
_refine_ls_wR_factor_ref 0.0926
_reflns_number_gt 3918
_reflns_number_total 8104
_reflns_threshold_expression F>2.0\s(F)
_cod_data_source_file d2sc06612b2.cif
_cod_data_source_block CR1b
_cod_depositor_comments 'Adding full bibliography for 1568273--1568275.cif.'
_cod_database_code 1568274

loop_
_space_group_symop_id
_space_group_symop_operation_xyz
1 +X,+Y,+Z
2 -X,-Y,-Z

loop_
_atom_site_label
_atom_site_type_symbol
_atom_site_fract_x
_atom_site_fract_y
_atom_site_fract_z
_atom_site_U_iso_or_equiv
_atom_site_adp_type
_atom_site_occupancy
_atom_site_site_symmetry_multiplicity
_atom_site_calc_flag
_atom_site_refinement_flags
_atom_site_disorder_assembly
_atom_site_disorder_group
Cl1 Cl 0.8966(3) 0.3041(5) 0.5666(2) 0.2292(19) Uani 1 2 d . . .
Cl2 Cl 0.8310(6) 0.4316(4) 0.7259(4) 0.265(3) Uani 1 2 d . . .
Cl3 Cl 1.0275(3) 0.3179(4) 0.7419(3) 0.1934(15) Uani 1 2 d . . .
S1 S 0.36810(13) 0.30154(13) 0.32450(10) 0.0580(4) Uani 1 2 d . . .
S2 S 0.41890(12) -0.26855(13) 1.03392(10) 0.0581(4) Uani 1 2 d . . .
O1 O 0.6678(3) 0.1067(4) 0.7090(3) 0.0668(12) Uani 1 2 d . . .
O2 O 0.2407(4) 0.0032(7) 0.5761(4) 0.143(2) Uani 1 2 d . . .
O3 O 0.2479(4) -0.1040(5) 0.7286(3) 0.0965(16) Uani 1 2 d . . .
C1 C 0.2824(4) 0.1962(5) 0.3782(3) 0.0499(14) Uani 1 2 d . . .
C2 C 0.3375(4) 0.1555(4) 0.4467(3) 0.0482(14) Uani 1 2 d . . .
C3 C 0.4685(4) 0.1942(4) 0.4831(3) 0.0426(13) Uani 1 2 d . . .
C4 C 0.5535(5) 0.2790(4) 0.4440(3) 0.0491(14) Uani 1 2 d . . .
C5 C 0.5222(5) 0.3324(4) 0.3761(3) 0.0482(14) Uani 1 2 d . . .
C6 C 0.1395(5) 0.1549(5) 0.3438(4) 0.0617(17) Uani 1 2 d . . .
C7 C 0.0836(7) 0.2600(8) 0.3564(7) 0.119(3) Uani 1 2 d . . .
C8 C 0.1196(7) 0.0977(9) 0.2392(5) 0.117(3) Uani 1 2 d . . .
C9 C 0.0714(6) 0.0652(11) 0.3950(8) 0.169(4) Uani 1 2 d . . .
C10 C 0.6183(6) 0.4319(5) 0.3444(4) 0.0615(17) Uani 1 2 d . . .
C11 C 0.5920(9) 0.4268(8) 0.2418(5) 0.120(3) Uani 1 2 d . . .
C12 C 0.6192(13) 0.5439(7) 0.4010(8) 0.215(5) Uani 1 2 d . . .
C13 C 0.7499(8) 0.4088(11) 0.3528(10) 0.184(5) Uani 1 2 d . . .
C14 C 0.5202(4) 0.1554(4) 0.5593(4) 0.0482(14) Uani 1 2 d . . .
C15 C 0.4679(4) 0.0836(4) 0.6171(3) 0.0459(13) Uani 1 2 d . . .
C16 C 0.3390(5) 0.0173(6) 0.6251(4) 0.0702(19) Uani 1 2 d . . .
C17 C 0.3443(5) -0.0415(5) 0.7078(4) 0.0609(17) Uani 1 2 d . . .
C18 C 0.4739(4) -0.0116(4) 0.7483(3) 0.0445(13) Uani 1 2 d . . .
C19 C 0.5511(4) 0.0653(4) 0.6937(3) 0.0453(14) Uani 1 2 d . . .
C20 C 0.5371(4) -0.0437(4) 0.8214(4) 0.0470(14) Uani 1 2 d . . .
C21 C 0.5697(5) -0.2109(4) 1.0071(4) 0.0481(14) Uani 1 2 d . . .
C22 C 0.5890(4) -0.1406(4) 0.9440(4) 0.0490(14) Uani 1 2 d . . .
C23 C 0.4960(4) -0.1098(4) 0.8881(3) 0.0432(13) Uani 1 2 d . . .
C24 C 0.3652(4) -0.1499(4) 0.9021(3) 0.0433(13) Uani 1 2 d . . .
C25 C 0.3211(4) -0.2175(4) 0.9629(3) 0.0451(13) Uani 1 2 d . . .
C26 C 0.6774(5) -0.2474(5) 1.0575(4) 0.0633(18) Uani 1 2 d . . .
C27 C 0.7980(6) -0.1449(7) 1.0834(6) 0.104(3) Uani 1 2 d . . .
C28 C 0.6419(8) -0.2839(9) 1.1476(6) 0.125(4) Uani 1 2 d . . .
C29 C 0.7071(10) -0.3476(9) 0.9892(7) 0.138(4) Uani 1 2 d . . .
C30 C 0.1780(5) -0.2589(5) 0.9746(4) 0.0545(15) Uani 1 2 d . . .
C31 C 0.0977(7) -0.2344(14) 0.8992(8) 0.199(6) Uani 1 2 d . . .
C32 C 0.1528(8) -0.1999(14) 1.0625(8) 0.232(6) Uani 1 2 d . . .
C33 C 0.1401(9) -0.3875(9) 0.9675(13) 0.227(7) Uani 1 2 d . . .
C34 C 0.8840(7) 0.3118(8) 0.6820(6) 0.110(3) Uani 1 2 d . . .
H1 H 0.28517 0.09708 0.47123 0.0559 Uiso 1 2 calc R . .
H2 H 0.63912 0.29915 0.46805 0.0578 Uiso 1 2 calc R . .
H3 H -0.00771 0.23377 0.34334 0.1387 Uiso 1 2 calc R . .
H4 H 0.10687 0.30476 0.41986 0.1387 Uiso 1 2 calc R . .
H5 H 0.11665 0.30902 0.31379 0.1387 Uiso 1 2 calc R . .
H6 H 0.03365 0.08965 0.21321 0.1272 Uiso 1 2 calc R . .
H7 H 0.17799 0.1453 0.2065 0.1272 Uiso 1 2 calc R . .
H8 H 0.1352 0.02067 0.23227 0.1273 Uiso 1 2 calc R . .
H9 H 0.08498 0.10033 0.46103 0.2091 Uiso 1 2 calc R . .
H10 H -0.01831 0.04279 0.37368 0.2091 Uiso 1 2 calc R . .
H11 H 0.10374 -0.00378 0.38436 0.2091 Uiso 1 2 calc R . .
H12 H 0.66296 0.47754 0.22145 0.1343 Uiso 1 2 calc R . .
H13 H 0.57881 0.34695 0.20699 0.1343 Uiso 1 2 calc R . .
H14 H 0.51675 0.45322 0.23095 0.1344 Uiso 1 2 calc R . .
H15 H 0.53774 0.55997 0.39046 0.2315 Uiso 1 2 calc R . .
H16 H 0.637 0.54283 0.46617 0.2315 Uiso 1 2 calc R . .
H17 H 0.68421 0.60453 0.38439 0.2315 Uiso 1 2 calc R . .
H18 H 0.8021 0.45148 0.31361 0.2437 Uiso 1 2 calc R . .
H19 H 0.78863 0.43526 0.41695 0.2437 Uiso 1 2 calc R . .
H20 H 0.74233 0.32553 0.33275 0.2437 Uiso 1 2 calc R . .
H21 H 0.60831 0.18475 0.57256 0.0582 Uiso 1 2 calc R . .
H22 H 0.62546 -0.01683 0.82583 0.0570 Uiso 1 2 calc R . .
H23 H 0.67346 -0.10901 0.93593 0.0611 Uiso 1 2 calc R . .
H24 H 0.30571 -0.1266 0.86625 0.0536 Uiso 1 2 calc R . .
H25 H 0.83835 -0.13226 1.02831 0.1273 Uiso 1 2 calc R . .
H26 H 0.77472 -0.0746 1.11162 0.1272 Uiso 1 2 calc R . .
H27 H 0.85622 -0.1628 1.12749 0.1272 Uiso 1 2 calc R . .
H28 H 0.71731 -0.28288 1.18624 0.1666 Uiso 1 2 calc R . .
H29 H 0.59997 -0.2288 1.18032 0.1667 Uiso 1 2 calc R . .
H30 H 0.58526 -0.36217 1.13401 0.1667 Uiso 1 2 calc R . .
H31 H 0.73501 -0.31687 0.93567 0.1739 Uiso 1 2 calc R . .
H32 H 0.77433 -0.37312 1.0183 0.1738 Uiso 1 2 calc R . .
H33 H 0.63343 -0.41361 0.96924 0.1738 Uiso 1 2 calc R . .
H34 H 0.00978 -0.27213 0.90174 0.2515 Uiso 1 2 calc R . .
H35 H 0.10902 -0.15046 0.90696 0.2515 Uiso 1 2 calc R . .
H36 H 0.1221 -0.26514 0.83947 0.2515 Uiso 1 2 calc R . .
H37 H 0.20282 -0.22011 1.11063 0.2443 Uiso 1 2 calc R . .
H38 H 0.17599 -0.11548 1.06836 0.2443 Uiso 1 2 calc R . .
H39 H 0.06393 -0.22634 1.06937 0.2443 Uiso 1 2 calc R . .
H40 H 0.05147 -0.41069 0.97596 0.2750 Uiso 1 2 calc R . .
H41 H 0.15337 -0.43084 0.90807 0.2750 Uiso 1 2 calc R . .
H42 H 0.19036 -0.40447 1.01721 0.2750 Uiso 1 2 calc R . .
H43 H 0.82123 0.2402 0.68884 0.1257 Uiso 1 2 calc R . .

loop_
_atom_site_aniso_label
_atom_site_aniso_U_11
_atom_site_aniso_U_22
_atom_site_aniso_U_33
_atom_site_aniso_U_12
_atom_site_aniso_U_13
_atom_site_aniso_U_23
Cl1 0.0922(18) 0.475(7) 0.121(2) 0.033(3) 0.0120(15) 0.120(3)
Cl2 0.333(7) 0.123(3) 0.335(7) 0.074(4) 0.001(5) 0.034(4)
Cl3 0.0982(17) 0.262(4) 0.209(3) -0.039(2) -0.0435(19) 0.157(3)
S1 0.0565(8) 0.0628(9) 0.0556(8) 0.0063(7) 0.0023(6) 0.0287(7)
S2 0.0471(7) 0.0677(9) 0.0723(9) 0.0162(6) 0.0118(6) 0.0428(8)
O1 0.0356(18) 0.089(3) 0.078(3) -0.0030(18) -0.0012(17) 0.051(2)
O2 0.041(2) 0.264(8) 0.133(4) -0.021(3) -0.014(3) 0.148(5)
O3 0.042(2) 0.151(4) 0.093(3) -0.018(2) -0.005(2) 0.081(3)
C1 0.042(3) 0.063(3) 0.047(3) 0.008(2) 0.009(2) 0.023(3)
C2 0.046(3) 0.045(3) 0.049(3) 0.000(2) 0.005(2) 0.015(2)
C3 0.041(2) 0.040(3) 0.045(3) 0.005(2) 0.004(2) 0.012(2)
C4 0.043(3) 0.054(3) 0.048(3) 0.002(2) 0.004(2) 0.019(2)
C5 0.053(3) 0.044(3) 0.039(3) -0.004(2) 0.009(2) 0.006(2)
C6 0.045(3) 0.076(4) 0.066(4) 0.014(3) -0.004(3) 0.027(3)
C7 0.069(5) 0.111(7) 0.167(9) 0.034(5) -0.009(5) -0.001(6)
C8 0.060(4) 0.163(9) 0.095(6) 0.003(5) -0.017(4) -0.012(6)
C9 0.033(3) 0.264(13) 0.226(11) -0.023(5) -0.019(5) 0.181(11)
C10 0.069(4) 0.051(3) 0.056(3) -0.007(3) 0.008(3) 0.018(3)
C11 0.145(8) 0.112(6) 0.079(5) -0.032(5) 0.032(5) 0.042(5)
C12 0.327(16) 0.054(5) 0.199(11) -0.072(7) 0.191(11) -0.036(6)
C13 0.069(5) 0.245(13) 0.296(15) 0.021(6) 0.052(7) 0.214(12)
C14 0.038(2) 0.051(3) 0.057(3) 0.006(2) 0.005(2) 0.022(2)
C15 0.041(2) 0.048(3) 0.048(3) 0.005(2) 0.002(2) 0.016(2)
C16 0.039(3) 0.106(5) 0.067(4) -0.000(3) -0.000(3) 0.048(4)
C17 0.041(3) 0.078(4) 0.064(3) -0.000(3) 0.007(2) 0.035(3)
C18 0.039(2) 0.044(3) 0.052(3) 0.008(2) 0.007(2) 0.018(2)
C19 0.041(3) 0.045(3) 0.052(3) 0.009(2) 0.005(2) 0.018(2)
C20 0.032(2) 0.047(3) 0.064(3) 0.006(2) 0.004(2) 0.022(2)
C21 0.045(3) 0.044(3) 0.060(3) 0.013(2) 0.006(2) 0.020(2)
C22 0.036(2) 0.051(3) 0.066(3) 0.012(2) 0.007(2) 0.025(3)
C23 0.039(2) 0.041(3) 0.051(3) 0.007(2) 0.006(2) 0.015(2)
C24 0.037(2) 0.045(3) 0.052(3) 0.013(2) 0.005(2) 0.017(2)
C25 0.039(2) 0.046(3) 0.051(3) 0.009(2) 0.005(2) 0.016(2)
C26 0.054(3) 0.062(4) 0.084(4) 0.022(3) 0.003(3) 0.035(3)
C27 0.063(4) 0.109(6) 0.146(7) 0.017(4) -0.027(4) 0.063(5)
C28 0.089(5) 0.189(9) 0.138(7) 0.050(6) 0.011(5) 0.117(7)
C29 0.148(8) 0.122(7) 0.165(9) 0.104(7) -0.016(7) 0.007(7)
C30 0.037(2) 0.071(4) 0.056(3) 0.004(2) 0.013(2) 0.024(3)
C31 0.041(4) 0.388(19) 0.200(11) 0.014(7) 0.018(5) 0.197(13)
C32 0.049(5) 0.41(2) 0.152(10) 0.000(8) 0.038(6) -0.078(12)
C33 0.074(6) 0.100(7) 0.51(3) -0.003(5) 0.063(10) 0.107(12)
C34 0.085(5) 0.108(6) 0.121(6) -0.028(4) -0.020(4) 0.064(5)

loop_
_atom_type_symbol
_atom_type_description
_atom_type_scat_dispersion_real
_atom_type_scat_dispersion_imag
_atom_type_scat_source
C C 0.0033 0.0016
;
International Tables for Crystallography
(Vol. C, Tables 4.2.6.8 and 6.1.1.4)
;
H H 0.0000 0.0000
;
International Tables for Crystallography
(Vol. C, Table 6.1.1.4)
;
O O 0.0106 0.0060
;
International Tables for Crystallography
(Vol. C, Tables 4.2.6.8 and 6.1.1.4)
;
S S 0.1246 0.1234
;
International Tables for Crystallography
(Vol. C, Tables 4.2.6.8 and 6.1.1.4)
;
Cl Cl 0.1484 0.1585
;
International Tables for Crystallography
(Vol. C, Tables 4.2.6.8 and 6.1.1.4)
;

loop_
_geom_angle_atom_site_label_1
_geom_angle_atom_site_label_2
_geom_angle_atom_site_label_3
_geom_angle
_geom_angle_publ_flag
_geom_angle_site_symmetry_1
_geom_angle_site_symmetry_3
C1 S1 C5 104.9(3) yes . .
C21 S2 C25 104.1(3) yes . .
S1 C1 C2 122.3(4) yes . .
S1 C1 C6 114.5(4) yes . .
C2 C1 C6 123.2(5) yes . .
C1 C2 C3 125.1(5) yes . .
C2 C3 C4 119.5(5) yes . .
C2 C3 C14 123.2(4) yes . .
C4 C3 C14 117.3(4) yes . .
C3 C4 C5 126.6(4) yes . .
S1 C5 C4 121.5(4) yes . .
S1 C5 C10 115.3(4) yes . .
C4 C5 C10 123.1(4) yes . .
C1 C6 C7 109.6(5) yes . .
C1 C6 C8 109.5(5) yes . .
C1 C6 C9 111.3(6) yes . .
C7 C6 C8 108.0(7) yes . .
C7 C6 C9 110.2(7) yes . .
C8 C6 C9 108.1(6) yes . .
C5 C10 C11 111.6(5) yes . .
C5 C10 C12 109.6(6) yes . .
C5 C10 C13 108.8(7) yes . .
C11 C10 C12 112.8(7) yes . .
C11 C10 C13 102.8(7) yes . .
C12 C10 C13 111.1(8) yes . .
C3 C14 C15 133.4(4) yes . .
C14 C15 C16 134.8(5) yes . .
C14 C15 C19 119.1(4) yes . .
C16 C15 C19 106.2(5) yes . .
O2 C16 C15 129.9(7) yes . .
O2 C16 C17 121.6(6) yes . .
C15 C16 C17 108.5(5) yes . .
O3 C17 C16 121.1(5) yes . .
O3 C17 C18 131.1(6) yes . .
C16 C17 C18 107.8(4) yes . .
C17 C18 C19 108.0(5) yes . .
C17 C18 C20 133.9(5) yes . .
C19 C18 C20 118.0(4) yes . .
O1 C19 C15 125.2(5) yes . .
O1 C19 C18 125.2(5) yes . .
C15 C19 C18 109.6(4) yes . .
C18 C20 C23 133.5(4) yes . .
S2 C21 C22 121.1(4) yes . .
S2 C21 C26 115.5(4) yes . .
C22 C21 C26 123.4(5) yes . .
C21 C22 C23 127.9(4) yes . .
C20 C23 C22 118.1(4) yes . .
C20 C23 C24 123.7(5) yes . .
C22 C23 C24 118.2(5) yes . .
C23 C24 C25 125.6(5) yes . .
S2 C25 C24 123.0(4) yes . .
S2 C25 C30 113.6(4) yes . .
C24 C25 C30 123.4(5) yes . .
C21 C26 C27 111.1(6) yes . .
C21 C26 C28 112.1(6) yes . .
C21 C26 C29 107.1(6) yes . .
C27 C26 C28 106.9(6) yes . .
C27 C26 C29 108.2(6) yes . .
C28 C26 C29 111.4(7) yes . .
C25 C30 C31 111.0(6) yes . .
C25 C30 C32 110.5(5) yes . .
C25 C30 C33 110.2(6) yes . .
C31 C30 C32 108.6(8) yes . .
C31 C30 C33 106.6(9) yes . .
C32 C30 C33 109.9(10) yes . .
Cl1 C34 Cl2 109.5(6) yes . .
Cl1 C34 Cl3 110.7(5) yes . .
Cl2 C34 Cl3 111.1(5) yes . .
C1 C2 H1 117.129 no . .
C3 C2 H1 117.733 no . .
C3 C4 H2 116.628 no . .
C5 C4 H2 116.793 no . .
C6 C7 H3 110.061 no . .
C6 C7 H4 109.466 no . .
C6 C7 H5 108.967 no . .
H3 C7 H4 109.442 no . .
H3 C7 H5 109.450 no . .
H4 C7 H5 109.440 no . .
C6 C8 H6 110.265 no . .
C6 C8 H7 109.936 no . .
C6 C8 H8 108.290 no . .
H6 C8 H7 109.442 no . .
H6 C8 H8 109.443 no . .
H7 C8 H8 109.444 no . .
C6 C9 H9 108.404 no . .
C6 C9 H10 109.691 no . .
C6 C9 H11 110.395 no . .
H9 C9 H10 109.444 no . .
H9 C9 H11 109.443 no . .
H10 C9 H11 109.444 no . .
C10 C11 H12 109.595 no . .
C10 C11 H13 110.090 no . .
C10 C11 H14 108.817 no . .
H12 C11 H13 109.445 no . .
H12 C11 H14 109.441 no . .
H13 C11 H14 109.436 no . .
C10 C12 H15 109.839 no . .
C10 C12 H16 109.592 no . .
C10 C12 H17 109.066 no . .
H15 C12 H16 109.442 no . .
H15 C12 H17 109.442 no . .
H16 C12 H17 109.446 no . .
C10 C13 H18 108.923 no . .
C10 C13 H19 109.863 no . .
C10 C13 H20 109.718 no . .
H18 C13 H19 109.439 no . .
H18 C13 H20 109.442 no . .
H19 C13 H20 109.441 no . .
C3 C14 H21 113.124 no . .
C15 C14 H21 113.483 no . .
C18 C20 H22 113.222 no . .
C23 C20 H22 113.277 no . .
C21 C22 H23 116.171 no . .
C23 C22 H23 115.977 no . .
C23 C24 H24 117.067 no . .
C25 C24 H24 117.308 no . .
C26 C27 H25 110.518 no . .
C26 C27 H26 108.524 no . .
C26 C27 H27 109.453 no . .
H25 C27 H26 109.441 no . .
H25 C27 H27 109.442 no . .
H26 C27 H27 109.443 no . .
C26 C28 H28 109.812 no . .
C26 C28 H29 108.653 no . .
C26 C28 H30 110.031 no . .
H28 C28 H29 109.443 no . .
H28 C28 H30 109.440 no . .
H29 C28 H30 109.445 no . .
C26 C29 H31 107.195 no . .
C26 C29 H32 109.693 no . .
C26 C29 H33 111.580 no . .
H31 C29 H32 109.445 no . .
H31 C29 H33 109.435 no . .
H32 C29 H33 109.450 no . .
C30 C31 H34 109.525 no . .
C30 C31 H35 109.847 no . .
C30 C31 H36 109.121 no . .
H34 C31 H35 109.445 no . .
H34 C31 H36 109.444 no . .
H35 C31 H36 109.445 no . .
C30 C32 H37 107.234 no . .
C30 C32 H38 111.250 no . .
C30 C32 H39 109.988 no . .
H37 C32 H38 109.443 no . .
H37 C32 H39 109.443 no . .
H38 C32 H39 109.443 no . .
C30 C33 H40 108.602 no . .
C30 C33 H41 112.445 no . .
C30 C33 H42 107.406 no . .
H40 C33 H41 109.442 no . .
H40 C33 H42 109.450 no . .
H41 C33 H42 109.441 no . .
Cl1 C34 H43 108.283 no . .
Cl2 C34 H43 108.582 no . .
Cl3 C34 H43 108.689 no . .

loop_
_geom_bond_atom_site_label_1
_geom_bond_atom_site_label_2
_geom_bond_distance
_geom_bond_publ_flag
_geom_bond_site_symmetry_2
Cl1 C34 1.686(9) yes .
Cl2 C34 1.697(11) yes .
Cl3 C34 1.715(9) yes .
S1 C1 1.720(6) yes .
S1 C5 1.714(5) yes .
S2 C21 1.721(5) yes .
S2 C25 1.725(6) yes .
O1 C19 1.234(5) yes .
O2 C16 1.203(7) yes .
O3 C17 1.223(7) yes .
C1 C2 1.354(8) yes .
C1 C6 1.530(7) yes .
C2 C3 1.419(6) yes .
C3 C4 1.427(7) yes .
C3 C14 1.413(8) yes .
C4 C5 1.340(8) yes .
C5 C10 1.543(7) yes .
C6 C7 1.505(12) yes .
C6 C8 1.526(9) yes .
C6 C9 1.497(13) yes .
C10 C11 1.491(9) yes .
C10 C12 1.426(10) yes .
C10 C13 1.524(12) yes .
C14 C15 1.366(7) yes .
C15 C16 1.458(7) yes .
C15 C19 1.471(7) yes .
C16 C17 1.509(9) yes .
C17 C18 1.425(7) yes .
C18 C19 1.474(7) yes .
C18 C20 1.392(8) yes .
C20 C23 1.394(8) yes .
C21 C22 1.349(8) yes .
C21 C26 1.534(8) yes .
C22 C23 1.415(7) yes .
C23 C24 1.429(6) yes .
C24 C25 1.343(7) yes .
C25 C30 1.547(7) yes .
C26 C27 1.528(8) yes .
C26 C28 1.506(12) yes .
C26 C29 1.516(12) yes .
C30 C31 1.473(14) yes .
C30 C32 1.419(13) yes .
C30 C33 1.466(12) yes .
C2 H1 0.930 no .
C4 H2 0.930 no .
C7 H3 0.960 no .
C7 H4 0.960 no .
C7 H5 0.960 no .
C8 H6 0.960 no .
C8 H7 0.960 no .
C8 H8 0.960 no .
C9 H9 0.960 no .
C9 H10 0.960 no .
C9 H11 0.960 no .
C11 H12 0.960 no .
C11 H13 0.960 no .
C11 H14 0.960 no .
C12 H15 0.960 no .
C12 H16 0.960 no .
C12 H17 0.960 no .
C13 H18 0.960 no .
C13 H19 0.960 no .
C13 H20 0.960 no .
C14 H21 0.930 no .
C20 H22 0.930 no .
C22 H23 0.930 no .
C24 H24 0.930 no .
C27 H25 0.960 no .
C27 H26 0.960 no .
C27 H27 0.960 no .
C28 H28 0.960 no .
C28 H29 0.960 no .
C28 H30 0.960 no .
C29 H31 0.960 no .
C29 H32 0.960 no .
C29 H33 0.960 no .
C31 H34 0.960 no .
C31 H35 0.960 no .
C31 H36 0.960 no .
C32 H37 0.960 no .
C32 H38 0.960 no .
C32 H39 0.960 no .
C33 H40 0.960 no .
C33 H41 0.960 no .
C33 H42 0.960 no .
C34 H43 0.980 no .

loop_
_geom_contact_atom_site_label_1
_geom_contact_atom_site_label_2
_geom_contact_distance
_geom_contact_publ_flag
_geom_contact_site_symmetry_1
_geom_contact_site_symmetry_2
S1 C3 3.103(6) no . .
S1 C7 3.097(8) no . .
S1 C8 3.157(7) no . .
S1 C11 2.989(9) no . .
S1 C12 3.402(9) no . .
S2 C23 3.128(5) no . .
S2 C28 2.907(9) no . .
S2 C29 3.553(11) no . .
S2 C32 3.227(11) no . .
S2 C33 3.024(9) no . .
O1 C14 2.852(7) no . .
O1 C16 3.535(6) no . .
O1 C17 3.532(6) no . .
O1 C20 2.847(7) no . .
O2 O3 2.771(9) no . .
O2 C2 2.931(9) no . .
O2 C3 3.470(8) no . .
O2 C9 3.412(13) no . .
O2 C14 3.193(6) no . .
O2 C18 3.506(8) no . .
O2 C19 3.524(6) no . .
O3 C15 3.560(7) no . .
O3 C19 3.549(6) no . .
O3 C20 3.195(6) no . .
O3 C23 3.464(7) no . .
O3 C24 2.958(7) no . .
O3 C31 3.472(14) no . .
C1 C4 2.905(6) no . .
C2 C5 2.930(7) no . .
C2 C7 3.565(11) no . .
C2 C8 3.564(9) no . .
C2 C9 2.828(8) no . .
C2 C15 3.135(8) no . .
C2 C16 3.331(9) no . .
C3 C16 3.363(8) no . .
C4 C12 3.248(10) no . .
C4 C13 2.879(13) no . .
C17 C23 3.342(8) no . .
C17 C24 3.343(8) no . .
C18 C24 3.154(7) no . .
C21 C24 2.926(7) no . .
C22 C25 2.885(6) no . .
C22 C27 2.962(10) no . .
C22 C29 3.191(13) no . .
C24 C31 2.834(9) no . .
C24 C32 3.431(12) no . .
C24 C33 3.589(13) no . .
O1 C2 3.480(6) no . 2_656
O1 C32 3.579(11) no . 2_657
O1 C34 3.058(9) no . .
O2 C9 3.370(8) no . 2_556
C2 O1 3.480(6) no . 2_656
C2 C19 3.524(7) no . 2_656
C3 C19 3.581(6) no . 2_656
C9 O2 3.370(8) no . 2_556
C14 C15 3.489(7) no . 2_656
C15 C14 3.489(7) no . 2_656
C19 C2 3.524(7) no . 2_656
C19 C3 3.581(6) no . 2_656
C32 O1 3.579(11) no . 2_657
C34 O1 3.058(9) no . .
S1 H1 3.5325 no . .
S1 H2 3.5076 no . .
S1 H4 3.2543 no . .
S1 H5 2.7542 no . .
S1 H7 2.6715 no . .
S1 H13 2.9619 no . .
S1 H14 2.7480 no . .
S1 H15 3.1103 no . .
S2 H23 3.5122 no . .
S2 H24 3.5368 no . .
S2 H29 2.6940 no . .
S2 H30 2.8074 no . .
S2 H33 3.3105 no . .
S2 H37 2.8083 no . .
S2 H38 3.5677 no . .
S2 H41 3.2676 no . .
S2 H42 2.5842 no . .
O1 H21 2.4614 no . .
O1 H22 2.4492 no . .
O2 H1 2.0751 no . .
O2 H9 2.8838 no . .
O2 H11 3.0548 no . .
O3 H24 2.1473 no . .
O3 H35 3.1672 no . .
O3 H36 2.8920 no . .
C1 H3 3.3138 no . .
C1 H4 2.5977 no . .
C1 H5 2.7134 no . .
C1 H6 3.3200 no . .
C1 H7 2.5761 no . .
C1 H8 2.7732 no . .
C1 H9 2.6573 no . .
C1 H10 3.3277 no . .
C1 H11 2.7035 no . .
C2 H2 3.2757 no . .
C2 H4 3.4492 no . .
C2 H8 3.5574 no . .
C2 H9 2.6984 no . .
C2 H11 2.7542 no . .
C2 H21 3.2706 no . .
C4 H1 3.2841 no . .
C4 H16 2.9962 no . .
C4 H19 2.8756 no . .
C4 H20 2.7214 no . .
C4 H21 2.4690 no . .
C5 H12 3.3278 no . .
C5 H13 2.6090 no . .
C5 H14 2.7794 no . .
C5 H15 2.6390 no . .
C5 H16 2.5636 no . .
C5 H17 3.2651 no . .
C5 H18 3.2996 no . .
C5 H19 2.8329 no . .
C5 H20 2.5347 no . .
C6 H1 2.6553 no . .
C7 H6 2.5442 no . .
C7 H7 2.7486 no . .
C7 H8 3.2658 no . .
C7 H9 2.6542 no . .
C7 H10 2.6201 no . .
C7 H11 3.2968 no . .
C8 H3 2.7006 no . .
C8 H4 3.2854 no . .
C8 H5 2.5529 no . .
C8 H9 3.2777 no . .
C8 H10 2.6335 no . .
C8 H11 2.6238 no . .
C9 H1 2.4191 no . .
C9 H3 2.5790 no . .
C9 H4 2.7313 no . .
C9 H5 3.2782 no . .
C9 H6 2.7359 no . .
C9 H7 3.2716 no . .
C9 H8 2.5152 no . .
C10 H2 2.6446 no . .
C11 H15 2.6254 no . .
C11 H16 3.2559 no . .
C11 H17 2.6132 no . .
C11 H18 2.3750 no . .
C11 H19 3.1883 no . .
C11 H20 2.6738 no . .
C12 H2 3.2915 no . .
C12 H12 2.6976 no . .
C12 H13 3.2423 no . .
C12 H14 2.5661 no . .
C12 H18 2.7697 no . .
C12 H19 2.5167 no . .
C12 H20 3.2290 no . .
C13 H2 2.5145 no . .
C13 H12 2.4405 no . .
C13 H13 2.5955 no . .
C13 H14 3.2044 no . .
C13 H15 3.2685 no . .
C13 H16 2.6490 no . .
C13 H17 2.5679 no . .
C14 H1 2.6511 no . .
C14 H2 2.5282 no . .
C15 H1 2.8653 no . .
C16 H1 2.6786 no . .
C16 H21 3.3461 no . .
C17 H22 3.3268 no . .
C17 H24 2.7113 no . .
C18 H24 2.8787 no . .
C19 H21 2.4895 no . .
C19 H22 2.4915 no . .
C20 H23 2.5109 no . .
C20 H24 2.6471 no . .
C21 H25 2.8207 no . .
C21 H26 2.6032 no . .
C21 H27 3.3376 no . .
C21 H28 3.3291 no . .
C21 H29 2.5813 no . .
C21 H30 2.8394 no . .
C21 H31 2.6018 no . .
C21 H32 3.2963 no . .
C21 H33 2.6390 no . .
C22 H22 2.4635 no . .
C22 H24 3.2651 no . .
C22 H25 2.8730 no . .
C22 H26 2.9166 no . .
C22 H31 2.9130 no . .
C22 H33 3.4798 no . .
C24 H22 3.2689 no . .
C24 H23 3.2597 no . .
C24 H35 2.7923 no . .
C24 H36 2.6741 no . .
C24 H38 3.3173 no . .
C24 H41 3.5911 no . .
C25 H34 3.3157 no . .
C25 H35 2.7402 no . .
C25 H36 2.5953 no . .
C25 H37 2.5856 no . .
C25 H38 2.6247 no . .
C25 H39 3.2813 no . .
C25 H40 3.3012 no . .
C25 H41 2.6830 no . .
C25 H42 2.6238 no . .
C26 H23 2.6425 no . .
C27 H23 2.6220 no . .
C27 H28 2.4755 no . .
C27 H29 2.7473 no . .
C27 H30 3.2619 no . .
C27 H31 2.5975 no . .
C27 H32 2.6440 no . .
C27 H33 3.3169 no . .
C28 H25 3.2674 no . .
C28 H26 2.7234 no . .
C28 H27 2.4952 no . .
C28 H31 3.3010 no . .
C28 H32 2.6680 no . .
C28 H33 2.7455 no . .
C29 H23 3.1770 no . .
C29 H25 2.5473 no . .
C29 H26 3.2781 no . .
C29 H27 2.7712 no . .
C29 H28 2.8180 no . .
C29 H29 3.2984 no . .
C29 H30 2.5804 no . .
C30 H24 2.6617 no . .
C31 H24 2.4440 no . .
C31 H37 3.1732 no . .
C31 H38 2.5733 no . .
C31 H39 2.5207 no . .
C31 H40 2.5213 no . .
C31 H41 2.5759 no . .
C31 H42 3.1844 no . .
C32 H24 3.5516 no . .
C32 H34 2.5982 no . .
C32 H35 2.4926 no . .
C32 H36 3.1730 no . .
C32 H40 2.5242 no . .
C32 H41 3.2086 no . .
C32 H42 2.5377 no . .
C33 H34 2.4636 no . .
C33 H35 3.1951 no . .
C33 H36 2.5995 no . .
C33 H37 2.5231 no . .
C33 H38 3.2094 no . .
C33 H39 2.5365 no . .
H1 H8 3.5975 no . .
H1 H9 2.1838 no . .
H1 H10 3.3654 no . .
H1 H11 2.2087 no . .
H1 H21 3.5451 no . .
H2 H16 2.9103 no . .
H2 H18 3.4689 no . .
H2 H19 2.2735 no . .
H2 H20 2.3706 no . .
H2 H21 2.2183 no . .
H3 H6 2.4507 no . .
H3 H7 3.1565 no . .
H3 H8 3.4894 no . .
H3 H9 2.8381 no . .
H3 H10 2.3733 no . .
H3 H11 3.4671 no . .
H4 H6 3.4693 no . .
H4 H7 3.5624 no . .
H4 H9 2.5737 no . .
H4 H10 3.0077 no . .
H5 H6 2.6474 no . .
H5 H7 2.5119 no . .
H5 H8 3.4716 no . .
H5 H9 3.5492 no . .
H5 H10 3.4523 no . .
H6 H9 3.5927 no . .
H6 H10 2.5746 no . .
H6 H11 3.0411 no . .
H7 H10 3.5451 no . .
H7 H11 3.4435 no . .
H8 H9 3.4107 no . .
H8 H10 2.7554 no . .
H8 H11 2.3283 no . .
H12 H15 3.0146 no . .
H12 H16 3.5521 no . .
H12 H17 2.5262 no . .
H12 H18 2.0744 no . .
H12 H19 3.2552 no . .
H12 H20 2.8859 no . .
H13 H15 3.4544 no . .
H13 H17 3.5064 no . .
H13 H18 2.6753 no . .
H13 H19 3.5157 no . .
H13 H20 2.5587 no . .
H14 H15 2.3973 no . .
H14 H16 3.4562 no . .
H14 H17 2.8105 no . .
H14 H18 3.2599 no . .
H14 H20 3.5642 no . .
H15 H18 3.5909 no . .
H15 H19 3.4415 no . .
H16 H18 3.1527 no . .
H16 H19 2.3907 no . .
H16 H20 3.4096 no . .
H17 H18 2.5751 no . .
H17 H19 2.6403 no . .
H17 H20 3.4822 no . .
H22 H23 2.2098 no . .
H22 H24 3.5396 no . .
H23 H25 2.2723 no . .
H23 H26 2.6356 no . .
H23 H27 3.5645 no . .
H23 H31 2.7140 no . .
H24 H34 3.3911 no . .
H24 H35 2.2265 no . .
H24 H36 2.2169 no . .
H24 H38 3.3482 no . .
H25 H28 3.3289 no . .
H25 H31 2.3211 no . .
H25 H32 2.7530 no . .
H25 H33 3.4566 no . .
H26 H28 2.8420 no . .
H26 H29 2.6924 no . .
H26 H31 3.3955 no . .
H26 H32 3.5542 no . .
H27 H28 2.1570 no . .
H27 H29 2.9064 no . .
H27 H30 3.3260 no . .
H27 H31 3.0515 no . .
H27 H32 2.6097 no . .
H28 H32 2.6596 no . .
H28 H33 3.2132 no . .
H29 H32 3.5766 no . .
H29 H33 3.5253 no . .
H30 H31 3.4815 no . .
H30 H32 2.7604 no . .
H30 H33 2.4891 no . .
H34 H37 3.4439 no . .
H34 H38 2.9502 no . .
H34 H39 2.4011 no . .
H34 H40 2.2507 no . .
H34 H41 2.7375 no . .
H34 H42 3.3510 no . .
H35 H37 3.3880 no . .
H35 H38 2.3439 no . .
H35 H39 2.7237 no . .
H35 H40 3.3637 no . .
H35 H41 3.4875 no . .
H36 H38 3.4114 no . .
H36 H39 3.4209 no . .
H36 H40 2.9015 no . .
H36 H41 2.4552 no . .
H36 H42 3.4610 no . .
H37 H40 2.7885 no . .
H37 H41 3.4106 no . .
H37 H42 2.3210 no . .
H38 H40 3.4121 no . .
H38 H42 3.4221 no . .
H39 H40 2.3209 no . .
H39 H41 3.4205 no . .
H39 H42 2.8128 no . .
Cl1 H2 3.0427 no . .
Cl1 H3 3.4990 no . 1_655
Cl1 H4 3.2379 no . 1_655
Cl1 H19 3.2260 no . .
Cl1 H21 3.1286 no . .
Cl2 H5 3.1700 no . 2_666
Cl2 H21 3.5816 no . .
Cl3 H12 3.5835 no . 2_766
Cl3 H18 3.1938 no . 2_766
Cl3 H27 3.2810 no . 2_757
Cl3 H28 3.0515 no . 2_757
Cl3 H37 3.5395 no . 2_657
Cl3 H39 3.2760 no . 2_657
Cl3 H41 3.3922 no . 1_665
S1 H16 3.2693 no . 2_666
S2 H13 3.4641 no . 2_656
O1 H1 3.3801 no . 2_656
O1 H8 3.0723 no . 2_656
O1 H11 3.2927 no . 2_656
O1 H37 2.8201 no . 2_657
O1 H38 3.5317 no . 2_657
O1 H43 2.0870 no . .
O2 H9 3.4262 no . 2_556
O2 H10 2.5381 no . 2_556
O2 H21 3.5839 no . 2_656
O3 H3 2.7153 no . 2_556
O3 H6 3.2701 no . 2_556
O3 H10 3.1281 no . 2_556
O3 H20 2.6484 no . 2_656
O3 H26 2.9101 no . 2_657
C1 H16 3.3625 no . 2_666
C2 H16 3.5095 no . 2_666
C2 H17 3.4670 no . 2_666
C3 H15 3.1677 no . 2_666
C3 H16 3.5553 no . 2_666
C3 H17 3.5849 no . 2_666
C4 H15 3.1602 no . 2_666
C4 H16 3.4583 no . 2_666
C5 H15 3.5667 no . 2_666
C5 H16 3.3171 no . 2_666
C7 H36 3.5258 no . 2_556
C8 H22 3.2915 no . 2_656
C8 H23 3.5190 no . 2_656
C8 H35 3.4156 no . 2_556
C8 H38 3.4047 no . 1_554
C9 H9 3.4069 no . 2_556
C11 H30 3.2170 no . 1_564
C12 H16 3.5623 no . 2_666
C13 H36 3.5501 no . 2_656
C14 H15 3.5452 no . 2_666
C14 H43 3.4856 no . .
C15 H29 3.3540 no . 2_657
C16 H10 3.3905 no . 2_556
C16 H21 3.5629 no . 2_656
C16 H29 3.3254 no . 2_657
C17 H20 3.2061 no . 2_656
C17 H26 3.2374 no . 2_657
C17 H29 3.2111 no . 2_657
C18 H29 3.1651 no . 2_657
C19 H29 3.2366 no . 2_657
C19 H43 3.1772 no . .
C20 H13 3.4548 no . 2_656
C20 H38 3.3487 no . 2_657
C21 H13 3.3334 no . 2_656
C22 H7 3.4696 no . 2_656
C22 H13 3.0733 no . 2_656
C22 H38 3.5145 no . 2_657
C23 H13 2.7926 no . 2_656
C24 H13 2.7953 no . 2_656
C24 H26 3.4099 no . 2_657
C25 H13 3.0719 no . 2_656
C27 H6 3.4379 no . 1_656
C27 H35 3.3859 no . 2_657
C27 H39 3.2739 no . 1_655
C28 H12 3.2725 no . 1_546
C28 H14 3.5656 no . 1_546
C29 H34 3.5852 no . 1_655
C29 H42 3.3859 no . 2_647
C31 H5 3.5841 no . 2_556
C31 H6 3.1051 no . 2_556
C32 H8 3.3024 no . 1_556
C32 H22 3.1595 no . 2_657
C32 H27 3.5299 no . 1_455
C33 H32 3.2416 no . 2_647
C33 H40 3.0575 no . 2_547
C34 H21 3.1731 no . .
C34 H37 3.5158 no . 2_657
H1 O1 3.3801 no . 2_656
H2 Cl1 3.0427 no . .
H2 H15 3.4018 no . 2_666
H3 Cl1 3.4990 no . 1_455
H3 O3 2.7153 no . 2_556
H3 H20 3.1722 no . 1_455
H3 H36 2.9910 no . 2_556
H4 Cl1 3.2379 no . 1_455
H4 H16 3.0979 no . 2_666
H4 H17 3.3531 no . 2_666
H4 H19 3.4158 no . 2_666
H5 Cl2 3.1700 no . 2_666
H5 C31 3.5841 no . 2_556
H5 H34 3.2499 no . 2_556
H5 H36 3.1824 no . 2_556
H6 O3 3.2701 no . 2_556
H6 C27 3.4379 no . 1_454
H6 C31 3.1051 no . 2_556
H6 H25 3.5447 no . 1_454
H6 H26 3.1015 no . 1_454
H6 H27 3.1227 no . 1_454
H6 H34 3.0844 no . 2_556
H6 H35 2.5804 no . 2_556
H6 H36 3.1573 no . 2_556
H7 C22 3.4696 no . 2_656
H7 H22 2.9301 no . 2_656
H7 H23 2.7519 no . 2_656
H7 H25 3.3891 no . 2_656
H7 H31 3.2083 no . 2_656
H7 H34 3.3016 no . 2_556
H7 H35 3.4531 no . 2_556
H7 H38 3.3593 no . 1_554
H8 O1 3.0723 no . 2_656
H8 C32 3.3024 no . 1_554
H8 H22 2.8016 no . 2_656
H8 H23 3.4740 no . 2_656
H8 H27 3.3480 no . 1_454
H8 H37 3.3430 no . 1_554
H8 H38 2.7506 no . 1_554
H8 H39 3.2995 no . 1_554
H9 O2 3.4262 no . 2_556
H9 C9 3.4069 no . 2_556
H9 H9 3.0958 no . 2_556
H9 H10 3.2293 no . 2_556
H9 H11 3.3300 no . 2_556
H10 O2 2.5381 no . 2_556
H10 O3 3.1281 no . 2_556
H10 C16 3.3905 no . 2_556
H10 H9 3.2293 no . 2_556
H11 O1 3.2927 no . 2_656
H11 H9 3.3300 no . 2_556
H11 H43 3.1332 no . 2_656
H12 Cl3 3.5835 no . 2_766
H12 C28 3.2725 no . 1_564
H12 H28 2.9182 no . 1_564
H12 H30 2.7446 no . 1_564
H12 H41 2.9206 no . 2_656
H13 S2 3.4641 no . 2_656
H13 C20 3.4548 no . 2_656
H13 C21 3.3334 no . 2_656
H13 C22 3.0733 no . 2_656
H13 C23 2.7926 no . 2_656
H13 C24 2.7953 no . 2_656
H13 C25 3.0719 no . 2_656
H13 H24 3.2120 no . 2_656
H13 H41 3.4924 no . 2_656
H14 C28 3.5656 no . 1_564
H14 H28 3.5626 no . 1_564
H14 H30 2.8112 no . 1_564
H14 H31 3.3895 no . 2_656
H14 H33 3.1420 no . 2_656
H15 C3 3.1677 no . 2_666
H15 C4 3.1602 no . 2_666
H15 C5 3.5667 no . 2_666
H15 C14 3.5452 no . 2_666
H15 H2 3.4018 no . 2_666
H15 H16 3.1410 no . 2_666
H16 S1 3.2693 no . 2_666
H16 C1 3.3625 no . 2_666
H16 C2 3.5095 no . 2_666
H16 C3 3.5553 no . 2_666
H16 C4 3.4583 no . 2_666
H16 C5 3.3171 no . 2_666
H16 C12 3.5623 no . 2_666
H16 H4 3.0979 no . 2_666
H16 H15 3.1410 no . 2_666
H16 H16 3.1956 no . 2_666
H17 C2 3.4670 no . 2_666
H17 C3 3.5849 no . 2_666
H17 H4 3.3531 no . 2_666
H17 H28 3.4128 no . 1_564
H18 Cl3 3.1938 no . 2_766
H18 H36 3.1382 no . 2_656
H18 H41 3.2740 no . 2_656
H19 Cl1 3.2260 no . .
H19 H4 3.4158 no . 2_666
H20 O3 2.6484 no . 2_656
H20 C17 3.2061 no . 2_656
H20 H3 3.1722 no . 1_655
H20 H24 3.3007 no . 2_656
H20 H36 3.0561 no . 2_656
H21 Cl1 3.1286 no . .
H21 Cl2 3.5816 no . .
H21 O2 3.5839 no . 2_656
H21 C16 3.5629 no . 2_656
H21 C34 3.1731 no . .
H21 H43 2.6419 no . .
H22 C8 3.2915 no . 2_656
H22 C32 3.1595 no . 2_657
H22 H7 2.9301 no . 2_656
H22 H8 2.8016 no . 2_656
H22 H37 2.9188 no . 2_657
H22 H38 2.5505 no . 2_657
H23 C8 3.5190 no . 2_656
H23 H7 2.7519 no . 2_656
H23 H8 3.4740 no . 2_656
H23 H24 3.5748 no . 2_657
H23 H38 2.7887 no . 2_657
H24 H13 3.2120 no . 2_656
H24 H20 3.3007 no . 2_656
H24 H23 3.5748 no . 2_657
H24 H26 2.7137 no . 2_657
H25 H6 3.5447 no . 1_656
H25 H7 3.3891 no . 2_656
H25 H34 3.2362 no . 1_655
H25 H35 3.5682 no . 1_655
H25 H35 3.2134 no . 2_657
H25 H38 3.5305 no . 2_657
H25 H39 3.0040 no . 1_655
H26 O3 2.9101 no . 2_657
H26 C17 3.2374 no . 2_657
H26 C24 3.4099 no . 2_657
H26 H6 3.1015 no . 1_656
H26 H24 2.7137 no . 2_657
H26 H35 2.7427 no . 2_657
H27 Cl3 3.2810 no . 2_757
H27 C32 3.5299 no . 1_655
H27 H6 3.1227 no . 1_656
H27 H8 3.3480 no . 1_656
H27 H38 3.5797 no . 1_655
H27 H39 2.6922 no . 1_655
H28 Cl3 3.0515 no . 2_757
H28 H12 2.9182 no . 1_546
H28 H14 3.5626 no . 1_546
H28 H17 3.4128 no . 1_546
H29 C15 3.3540 no . 2_657
H29 C16 3.3254 no . 2_657
H29 C17 3.2111 no . 2_657
H29 C18 3.1651 no . 2_657
H29 C19 3.2366 no . 2_657
H30 C11 3.2170 no . 1_546
H30 H12 2.7446 no . 1_546
H30 H14 2.8112 no . 1_546
H30 H33 3.1562 no . 2_647
H31 H7 3.2083 no . 2_656
H31 H14 3.3895 no . 2_656
H31 H34 2.9999 no . 1_655
H32 C33 3.2416 no . 2_647
H32 H34 3.2822 no . 1_655
H32 H39 3.1711 no . 1_655
H32 H40 3.2376 no . 1_655
H32 H40 3.5557 no . 2_647
H32 H41 2.9891 no . 2_647
H32 H42 2.7241 no . 2_647
H33 H14 3.1420 no . 2_656
H33 H30 3.1562 no . 2_647
H33 H33 3.4092 no . 2_647
H33 H42 3.2442 no . 2_647
H34 C29 3.5852 no . 1_455
H34 H5 3.2499 no . 2_556
H34 H6 3.0844 no . 2_556
H34 H7 3.3016 no . 2_556
H34 H25 3.2362 no . 1_455
H34 H31 2.9999 no . 1_455
H34 H32 3.2822 no . 1_455
H35 C8 3.4156 no . 2_556
H35 C27 3.3859 no . 2_657
H35 H6 2.5804 no . 2_556
H35 H7 3.4531 no . 2_556
H35 H25 3.5682 no . 1_455
H35 H25 3.2134 no . 2_657
H35 H26 2.7427 no . 2_657
H36 C7 3.5258 no . 2_556
H36 C13 3.5501 no . 2_656
H36 H3 2.9910 no . 2_556
H36 H5 3.1824 no . 2_556
H36 H6 3.1573 no . 2_556
H36 H18 3.1382 no . 2_656
H36 H20 3.0561 no . 2_656
H37 Cl3 3.5395 no . 2_657
H37 O1 2.8201 no . 2_657
H37 C34 3.5158 no . 2_657
H37 H8 3.3430 no . 1_556
H37 H22 2.9188 no . 2_657
H37 H43 3.0029 no . 2_657
H38 O1 3.5317 no . 2_657
H38 C8 3.4047 no . 1_556
H38 C20 3.3487 no . 2_657
H38 C22 3.5145 no . 2_657
H38 H7 3.3593 no . 1_556
H38 H8 2.7506 no . 1_556
H38 H22 2.5505 no . 2_657
H38 H23 2.7887 no . 2_657
H38 H25 3.5305 no . 2_657
H38 H27 3.5797 no . 1_455
H39 Cl3 3.2760 no . 2_657
H39 C27 3.2739 no . 1_455
H39 H8 3.2995 no . 1_556
H39 H25 3.0040 no . 1_455
H39 H27 2.6922 no . 1_455
H39 H32 3.1711 no . 1_455
H40 C33 3.0575 no . 2_547
H40 H32 3.2376 no . 1_455
H40 H32 3.5557 no . 2_647
H40 H40 2.4040 no . 2_547
H40 H41 3.3266 no . 2_547
H40 H42 3.0140 no . 2_547
H41 Cl3 3.3922 no . 1_445
H41 H12 2.9206 no . 2_656
H41 H13 3.4924 no . 2_656
H41 H18 3.2740 no . 2_656
H41 H32 2.9891 no . 2_647
H41 H40 3.3266 no . 2_547
H42 C29 3.3859 no . 2_647
H42 H32 2.7241 no . 2_647
H42 H33 3.2442 no . 2_647
H42 H40 3.0140 no . 2_547
H43 O1 2.0870 no . .
H43 C14 3.4856 no . .
H43 C19 3.1772 no . .
H43 H11 3.1332 no . 2_656
H43 H21 2.6419 no . .
H43 H37 3.0029 no . 2_657

loop_
_geom_torsion_atom_site_label_1
_geom_torsion_atom_site_label_2
_geom_torsion_atom_site_label_3
_geom_torsion_atom_site_label_4
_geom_torsion
_geom_torsion_publ_flag
_geom_torsion_site_symmetry_1
_geom_torsion_site_symmetry_2
_geom_torsion_site_symmetry_3
_geom_torsion_site_symmetry_4
C1 S1 C5 C4 -0.8(4) no . . . .
C1 S1 C5 C10 -176.1(3) no . . . .
C5 S1 C1 C2 0.8(5) no . . . .
C5 S1 C1 C6 179.5(3) no . . . .
C21 S2 C25 C24 0.9(4) no . . . .
C21 S2 C25 C30 179.8(3) no . . . .
C25 S2 C21 C22 1.4(4) no . . . .
C25 S2 C21 C26 -177.2(3) no . . . .
S1 C1 C2 C3 0.9(7) no . . . .
S1 C1 C6 C7 -56.7(5) no . . . .
S1 C1 C6 C8 61.6(5) no . . . .
S1 C1 C6 C9 -178.9(3) no . . . .
C2 C1 C6 C7 121.9(5) no . . . .
C2 C1 C6 C8 -119.7(5) no . . . .
C2 C1 C6 C9 -0.2(7) no . . . .
C6 C1 C2 C3 -177.7(4) no . . . .
C1 C2 C3 C4 -2.7(7) no . . . .
C1 C2 C3 C14 175.4(4) no . . . .
C2 C3 C4 C5 2.7(7) no . . . .
C2 C3 C14 C15 -3.5(8) no . . . .
C4 C3 C14 C15 174.6(5) no . . . .
C14 C3 C4 C5 -175.5(4) no . . . .
C3 C4 C5 S1 -0.9(8) no . . . .
C3 C4 C5 C10 174.0(4) no . . . .
S1 C5 C10 C11 -38.6(6) no . . . .
S1 C5 C10 C12 87.0(4) no . . . .
S1 C5 C10 C13 -151.3(3) no . . . .
C4 C5 C10 C11 146.1(5) no . . . .
C4 C5 C10 C12 -88.2(6) no . . . .
C4 C5 C10 C13 33.4(6) no . . . .
C3 C14 C15 C16 0.1(10) no . . . .
C3 C14 C15 C19 -177.5(5) no . . . .
C14 C15 C16 O2 4.9(11) no . . . .
C14 C15 C16 C17 -177.6(5) no . . . .
C14 C15 C19 O1 -2.7(7) no . . . .
C14 C15 C19 C18 178.2(4) no . . . .
C16 C15 C19 O1 179.1(5) no . . . .
C16 C15 C19 C18 0.0(5) no . . . .
C19 C15 C16 O2 -177.4(6) no . . . .
C19 C15 C16 C17 0.2(6) no . . . .
O2 C16 C17 O3 -1.2(10) no . . . .
O2 C16 C17 C18 177.5(6) no . . . .
C15 C16 C17 O3 -179.0(5) no . . . .
C15 C16 C17 C18 -0.3(6) no . . . .
O3 C17 C18 C19 178.8(6) no . . . .
O3 C17 C18 C20 2.3(11) no . . . .
C16 C17 C18 C19 0.3(6) no . . . .
C16 C17 C18 C20 -176.3(5) no . . . .
C17 C18 C19 O1 -179.2(4) no . . . .
C17 C18 C19 C15 -0.2(5) no . . . .
C17 C18 C20 C23 -6.4(10) no . . . .
C19 C18 C20 C23 177.3(4) no . . . .
C20 C18 C19 O1 -2.1(7) no . . . .
C20 C18 C19 C15 177.0(4) no . . . .
C18 C20 C23 C22 170.3(5) no . . . .
C18 C20 C23 C24 -8.6(8) no . . . .
S2 C21 C22 C23 -4.2(7) no . . . .
S2 C21 C26 C27 -142.9(3) no . . . .
S2 C21 C26 C28 -23.5(5) no . . . .
S2 C21 C26 C29 99.1(4) no . . . .
C22 C21 C26 C27 38.5(7) no . . . .
C22 C21 C26 C28 158.0(4) no . . . .
C22 C21 C26 C29 -79.5(5) no . . . .
C26 C21 C22 C23 174.3(4) no . . . .
C21 C22 C23 C20 -174.6(4) no . . . .
C21 C22 C23 C24 4.4(7) no . . . .
C20 C23 C24 C25 177.3(4) no . . . .
C22 C23 C24 C25 -1.6(7) no . . . .
C23 C24 C25 S2 -0.8(7) no . . . .
C23 C24 C25 C30 -179.6(4) no . . . .
S2 C25 C30 C31 -168.0(3) no . . . .
S2 C25 C30 C32 71.4(5) no . . . .
S2 C25 C30 C33 -50.2(4) no . . . .
C24 C25 C30 C31 10.9(6) no . . . .
C24 C25 C30 C32 -109.6(5) no . . . .
C24 C25 C30 C33 128.7(5) no . . . .
